data_1572040
loop_
_publ_author_name
'Nascimento, Mitchell A.'
'LaPierre, Etienne A.'
'Patrick, Brian O.'
'Watson, Jade E. T.'
'Watanabe, Lara'
'Rawson, Jeremy'
'Hering-Junghans, Christian'
'Manners, Ian'

_publ_section_title
;
 1,3-Dipolar cyclisation reactions of nitriles with sterically encumbered
 cyclic triphosphanes: synthesis and electronic structure of
 phosphorus-rich heterocycles with tunable colour.
;
_journal_issue 30
_journal_name_full 'Chemical science'
_journal_page_first 12006
_journal_page_last 12016
_journal_paper_doi 10.1039/d4sc02497d
_journal_volume 15
_journal_year 2024
_chemical_formula_moiety 'C47 H72 N P3'
_chemical_formula_sum 'C47 H72 N P3'
_chemical_formula_weight 743.96
_space_group_crystal_system monoclinic
_space_group_IT_number 14
_space_group_name_Hall '-P 2ybc'
_space_group_name_H-M_alt 'P 1 21/c 1'
_atom_sites_solution_hydrogens geom
_atom_sites_solution_primary dual
_audit_creation_date 2023-09-01
_audit_creation_method
;
Olex2 1.5
(compiled 2023.08.24 svn.re1ec1418 for OlexSys, GUI svn.r6817)
;
_audit_update_record
;
2023-09-05 deposited with the CCDC.	2024-07-01 downloaded from the CCDC.
;
_cell_angle_alpha 90
_cell_angle_beta 104.798(4)
_cell_angle_gamma 90
_cell_formula_units_Z 4
_cell_length_a 16.9451(7)
_cell_length_b 13.2118(6)
_cell_length_c 20.9116(10)
_cell_measurement_reflns_used 4925
_cell_measurement_temperature 90(2)
_cell_measurement_theta_max 55.29
_cell_measurement_theta_min 2.70
_cell_volume 4526.3(4)
_computing_cell_refinement 'SAINT V8.40A (Bruker, 2019)'
_computing_data_reduction 'SAINT V8.40A (Bruker, 2019)'
_computing_molecular_graphics 'Olex2 1.5 (Dolomanov et al., 2009)'
_computing_publication_material 'Olex2 1.5 (Dolomanov et al., 2009)'
_computing_structure_refinement 'XL  (Sheldrick, 2008)'
_computing_structure_solution 'SHELXT 2014/5 (Sheldrick, 2014)'
_diffrn_ambient_temperature 90(2)
_diffrn_detector 'Bruker APEX2 area detector'
_diffrn_detector_area_resol_mean 7.9
_diffrn_detector_type 'CCD area detector'
_diffrn_measured_fraction_theta_full 0.997
_diffrn_measured_fraction_theta_max 0.997
_diffrn_measurement_device 'Bruker D8 Kappa diffractometer'
_diffrn_measurement_device_type 'Bruker APEX II area detector'
_diffrn_measurement_method '\w and \f scans'
_diffrn_radiation_monochromator 'mirror optics'
_diffrn_radiation_probe x-ray
_diffrn_radiation_type CuK\a
_diffrn_radiation_wavelength 1.54178
_diffrn_reflns_av_R_equivalents 0.199
_diffrn_reflns_av_unetI/netI 0.1066
_diffrn_reflns_Laue_measured_fraction_full 0.997
_diffrn_reflns_Laue_measured_fraction_max 0.997
_diffrn_reflns_limit_h_max 17
_diffrn_reflns_limit_h_min -18
_diffrn_reflns_limit_k_max 14
_diffrn_reflns_limit_k_min 0
_diffrn_reflns_limit_l_max 22
_diffrn_reflns_limit_l_min 0
_diffrn_reflns_number 52653
_diffrn_reflns_point_group_measured_fraction_full 0.997
_diffrn_reflns_point_group_measured_fraction_max 0.997
_diffrn_reflns_theta_full 56.059
_diffrn_reflns_theta_max 56.059
_diffrn_reflns_theta_min 2.697
_diffrn_source 'microfocus sealed X-ray tube'
_diffrn_source_current 0.6
_diffrn_source_power 0.026928
_diffrn_source_type 'Incoatec I\ms'
_diffrn_source_voltage 44.88
_diffrn_standards_number 0
_exptl_absorpt_coefficient_mu 1.422
_exptl_absorpt_correction_T_max 0.905
_exptl_absorpt_correction_T_min 0.641
_exptl_absorpt_correction_type multi-scan
_exptl_absorpt_process_details
;
 TWINABS-2012/1 (Bruker,2012) was used for absorption correction.
 
For component 1:
 wR2(int) was 0.1088 before and 0.0874 after correction.
 
For component 2:
 wR2(int) was 0.1220 before and 0.0957 after correction.
 The Ratio of minimum to maximum transmission is 0.71.

Final HKLF 4 output contains 52513 reflections, Rint = 0.1992
 (11231 with I > 3sig(I), Rint = 0.1248)
;
_exptl_crystal_colour yellow
_exptl_crystal_colour_primary yellow
_exptl_crystal_density_diffrn 1.092
_exptl_crystal_description irregular
_exptl_crystal_F_000 1624
_exptl_crystal_size_max 0.18
_exptl_crystal_size_mid 0.12
_exptl_crystal_size_min 0.07
_refine_diff_density_max 0.427
_refine_diff_density_min -0.259
_refine_diff_density_rms 0.062
_refine_ls_extinction_method none
_refine_ls_goodness_of_fit_ref 1.066
_refine_ls_hydrogen_treatment constr
_refine_ls_matrix_type full
_refine_ls_number_parameters 479
_refine_ls_number_reflns 5896
_refine_ls_number_restraints 0
_refine_ls_restrained_S_all 1.066
_refine_ls_R_factor_all 0.1001
_refine_ls_R_factor_gt 0.0669
_refine_ls_shift/su_max 0.000
_refine_ls_shift/su_mean 0.000
_refine_ls_structure_factor_coef Fsqd
_refine_ls_weighting_details 'w=1/[\s^2^(Fo^2^)+(0.0729P)^2^+0.5506P] where P=(Fo^2^+2Fc^2^)/3'
_refine_ls_weighting_scheme calc
_refine_ls_wR_factor_gt 0.1526
_refine_ls_wR_factor_ref 0.1677
_reflns_Friedel_coverage 0.000
_reflns_number_gt 4111
_reflns_number_total 5896
_reflns_threshold_expression 'I > 2\s(I)'
_cod_data_source_file d4sc02497d4.cif
_cod_data_source_block im025_a
_cod_depositor_comments
;
The following automatic conversions were performed:

data item '_diffrn_radiation_probe' value 'X-ray' was changed to
'x-ray' in accordance with the
/home/data/users/saulius/crontab/automatic-downloads/rss-feeds/RSC/lib/dictionaries/cif_core.dic
dictionary named 'cif_core.dic' version 2.4.2 last updated on
2011-04-26.

Automatic conversion script
Id: cif_fix_values 8170 2020-07-09 18:12:32Z antanas 

 Adding full bibliography for 1572027--1572043.cif.
;
_cod_database_code 1572040
_shelx_shelxl_version_number 2019/1
_shelx_space_group_comment
;
The symmetry employed for this shelxl refinement is uniquely defined
by the following loop, which should always be used as a source of
symmetry information in preference to the above space-group names.
They are only intended as comments.
;
_shelx_estimated_absorpt_t_max 0.907
_shelx_estimated_absorpt_t_min 0.784
_olex2_refinement_description
;
1. Fixed Uiso
 At 1.2 times of:
  All C(H) groups
 At 1.5 times of:
  All C(H,H,H) groups
2.a Ternary CH refined with riding coordinates:
 C9(H9), C12(H12), C15(H15), C24(H24), C27(H27), C30(H30), C39(H39), C42(H42),
 C45(H45)
2.b Aromatic/amide H refined with riding coordinates:
 C5(H5), C7(H7), C20(H20), C22(H22), C35(H35), C37(H37)
2.c Idealised Me refined as rotating group:
 C2(H2A,H2B,H2C), C10(H10A,H10B,H10C), C11(H11A,H11B,H11C), C13(H13A,H13B,
 H13C), C14(H14A,H14B,H14C), C16(H16A,H16B,H16C), C17(H17A,H17B,H17C), C25(H25A,
 H25B,H25C), C26(H26A,H26B,H26C), C28(H28A,H28B,H28C), C29(H29A,H29B,H29C),
 C31(H31A,H31B,H31C), C32(H32A,H32B,H32C), C40(H40A,H40B,H40C), C41(H41A,H41B,
 H41C), C43(H43A,H43B,H43C), C44(H44A,H44B,H44C), C46(H46A,H46B,H46C), C47(H47A,
 H47B,H47C)
;
_olex2_diffrn_ambient_temperature_device 'Oxford Cryosystems'
_olex2_submission_special_instructions 'No special instructions were received'

loop_
_space_group_symop_operation_xyz
'x, y, z'
'-x, y+1/2, -z+1/2'
'-x, -y, -z'
'x, -y-1/2, z-1/2'

loop_
_atom_site_label
_atom_site_type_symbol
_atom_site_fract_x
_atom_site_fract_y
_atom_site_fract_z
_atom_site_U_iso_or_equiv
_atom_site_adp_type
_atom_site_occupancy
_atom_site_site_symmetry_order
_atom_site_calc_flag
_atom_site_refinement_flags_posn
_atom_site_refinement_flags_adp
_atom_site_refinement_flags_occupancy
_atom_site_disorder_assembly
_atom_site_disorder_group
P1 P 0.72221(7) 0.37841(8) 0.09908(6) 0.0274(3) Uani 1 1 d . . . . .
P2 P 0.66809(7) 0.36168(8) 0.18698(5) 0.0267(3) Uani 1 1 d . . . . .
P3 P 0.74678(7) 0.23414(8) 0.22826(5) 0.0273(3) Uani 1 1 d . . . . .
N1 N 0.8118(2) 0.3143(3) 0.13022(18) 0.0284(9) Uani 1 1 d . . . . .
C1 C 0.8248(2) 0.2582(3) 0.1823(2) 0.0266(10) Uani 1 1 d . . . . .
C2 C 0.9043(3) 0.2031(3) 0.2069(2) 0.0339(11) Uani 1 1 d . . . . .
H2A H 0.929160 0.222380 0.252854 0.051 Uiso 1 1 calc R U . . .
H2B H 0.941208 0.221045 0.179408 0.051 Uiso 1 1 calc R U . . .
H2C H 0.894405 0.129955 0.204365 0.051 Uiso 1 1 calc R U . . .
C3 C 0.7581(3) 0.5122(3) 0.1114(2) 0.0273(10) Uani 1 1 d . . . . .
C4 C 0.8366(3) 0.5426(3) 0.1094(2) 0.0301(11) Uani 1 1 d . . . . .
C5 C 0.8631(3) 0.6400(3) 0.1307(2) 0.0358(11) Uani 1 1 d . . . . .
H5 H 0.917928 0.658796 0.133153 0.043 Uiso 1 1 calc R U . . .
C6 C 0.8117(3) 0.7093(4) 0.1483(2) 0.0382(12) Uani 1 1 d . . . . .
C7 C 0.7298(3) 0.6833(3) 0.1395(2) 0.0368(12) Uani 1 1 d . . . . .
H7 H 0.692443 0.732547 0.147262 0.044 Uiso 1 1 calc R U . . .
C8 C 0.7016(3) 0.5855(3) 0.1193(2) 0.0312(11) Uani 1 1 d . . . . .
C9 C 0.8919(3) 0.4799(3) 0.0768(2) 0.0361(12) Uani 1 1 d . . . . .
H9 H 0.862634 0.415389 0.060813 0.043 Uiso 1 1 calc R U . . .
C10 C 0.9035(3) 0.5377(4) 0.0156(2) 0.0420(13) Uani 1 1 d . . . . .
H10A H 0.850239 0.559650 -0.011594 0.063 Uiso 1 1 calc R U . . .
H10B H 0.929450 0.493022 -0.010481 0.063 Uiso 1 1 calc R U . . .
H10C H 0.938242 0.596987 0.030001 0.063 Uiso 1 1 calc R U . . .
C11 C 0.9740(3) 0.4521(4) 0.1227(2) 0.0423(13) Uani 1 1 d . . . . .
H11A H 1.002754 0.513892 0.141501 0.063 Uiso 1 1 calc R U . . .
H11B H 1.006662 0.415504 0.097776 0.063 Uiso 1 1 calc R U . . .
H11C H 0.965443 0.409011 0.158505 0.063 Uiso 1 1 calc R U . . .
C12 C 0.8451(4) 0.8116(4) 0.1767(3) 0.0521(14) Uani 1 1 d . . . . .
H12 H 0.898065 0.821266 0.164726 0.063 Uiso 1 1 calc R U . . .
C13 C 0.8649(3) 0.8108(4) 0.2517(3) 0.0513(14) Uani 1 1 d . . . . .
H13A H 0.814502 0.802225 0.265864 0.077 Uiso 1 1 calc R U . . .
H13B H 0.890889 0.874952 0.268868 0.077 Uiso 1 1 calc R U . . .
H13C H 0.902206 0.754703 0.268720 0.077 Uiso 1 1 calc R U . . .
C14 C 0.7935(4) 0.8981(4) 0.1488(3) 0.077(2) Uani 1 1 d . . . . .
H14A H 0.779181 0.894061 0.100370 0.115 Uiso 1 1 calc R U . . .
H14B H 0.823233 0.961181 0.163034 0.115 Uiso 1 1 calc R U . . .
H14C H 0.743549 0.896953 0.164227 0.115 Uiso 1 1 calc R U . . .
C15 C 0.6100(3) 0.5680(4) 0.0993(2) 0.0381(12) Uani 1 1 d . . . . .
H15 H 0.600579 0.493476 0.101460 0.046 Uiso 1 1 calc R U . . .
C16 C 0.5773(3) 0.6010(4) 0.0268(3) 0.0525(15) Uani 1 1 d . . . . .
H16A H 0.585421 0.673982 0.023176 0.079 Uiso 1 1 calc R U . . .
H16B H 0.518897 0.585378 0.011989 0.079 Uiso 1 1 calc R U . . .
H16C H 0.606623 0.564633 -0.000859 0.079 Uiso 1 1 calc R U . . .
C17 C 0.5634(3) 0.6195(4) 0.1428(3) 0.0599(16) Uani 1 1 d . . . . .
H17A H 0.588488 0.602724 0.189214 0.090 Uiso 1 1 calc R U . . .
H17B H 0.506617 0.596251 0.130726 0.090 Uiso 1 1 calc R U . . .
H17C H 0.564921 0.692964 0.136742 0.090 Uiso 1 1 calc R U . . .
C18 C 0.5680(3) 0.2984(3) 0.1579(2) 0.0264(10) Uani 1 1 d . . . . .
C19 C 0.5470(3) 0.2217(3) 0.1089(2) 0.0254(10) Uani 1 1 d . . . . .
C20 C 0.4675(3) 0.1856(3) 0.0911(2) 0.0301(11) Uani 1 1 d . . . . .
H20 H 0.453608 0.135694 0.057405 0.036 Uiso 1 1 calc R U . . .
C21 C 0.4075(3) 0.2189(3) 0.1203(2) 0.0299(11) Uani 1 1 d . . . . .
C22 C 0.4300(3) 0.2907(3) 0.1702(2) 0.0315(11) Uani 1 1 d . . . . .
H22 H 0.389992 0.313401 0.191514 0.038 Uiso 1 1 calc R U . . .
C23 C 0.5078(3) 0.3305(3) 0.1902(2) 0.0274(10) Uani 1 1 d . . . . .
C24 C 0.6083(3) 0.1714(3) 0.0762(2) 0.0296(11) Uani 1 1 d . . . . .
H24 H 0.662776 0.203275 0.095393 0.036 Uiso 1 1 calc R U . . .
C25 C 0.6167(3) 0.0593(3) 0.0918(2) 0.0372(12) Uani 1 1 d . . . . .
H25A H 0.631021 0.049627 0.139858 0.056 Uiso 1 1 calc R U . . .
H25B H 0.659560 0.030457 0.073585 0.056 Uiso 1 1 calc R U . . .
H25C H 0.564744 0.025277 0.072069 0.056 Uiso 1 1 calc R U . . .
C26 C 0.5868(3) 0.1896(4) 0.0015(2) 0.0383(12) Uani 1 1 d . . . . .
H26A H 0.533875 0.158554 -0.018928 0.057 Uiso 1 1 calc R U . . .
H26B H 0.628881 0.159228 -0.017051 0.057 Uiso 1 1 calc R U . . .
H26C H 0.584006 0.262495 -0.007263 0.057 Uiso 1 1 calc R U . . .
C27 C 0.3195(3) 0.1816(3) 0.0996(2) 0.0357(12) Uani 1 1 d . . . . .
H27 H 0.300742 0.176052 0.141029 0.043 Uiso 1 1 calc R U . . .
C28 C 0.2646(3) 0.2577(4) 0.0566(3) 0.0617(16) Uani 1 1 d . . . . .
H28A H 0.269836 0.323072 0.079402 0.093 Uiso 1 1 calc R U . . .
H28B H 0.207900 0.234422 0.047475 0.093 Uiso 1 1 calc R U . . .
H28C H 0.280240 0.265174 0.014832 0.093 Uiso 1 1 calc R U . . .
C29 C 0.3098(3) 0.0778(4) 0.0685(3) 0.0570(16) Uani 1 1 d . . . . .
H29A H 0.324201 0.080356 0.026061 0.085 Uiso 1 1 calc R U . . .
H29B H 0.253007 0.055614 0.061339 0.085 Uiso 1 1 calc R U . . .
H29C H 0.345831 0.029986 0.098041 0.085 Uiso 1 1 calc R U . . .
C30 C 0.5287(3) 0.4004(3) 0.2500(2) 0.0312(11) Uani 1 1 d . . . . .
H30 H 0.570647 0.449382 0.243037 0.037 Uiso 1 1 calc R U . . .
C31 C 0.4577(3) 0.4620(4) 0.2612(3) 0.0489(14) Uani 1 1 d . . . . .
H31A H 0.429368 0.495311 0.219799 0.073 Uiso 1 1 calc R U . . .
H31B H 0.478207 0.513272 0.295204 0.073 Uiso 1 1 calc R U . . .
H31C H 0.419578 0.417092 0.275700 0.073 Uiso 1 1 calc R U . . .
C32 C 0.5686(3) 0.3372(4) 0.3116(2) 0.0430(13) Uani 1 1 d . . . . .
H32A H 0.530138 0.285241 0.318309 0.064 Uiso 1 1 calc R U . . .
H32B H 0.582975 0.381412 0.350487 0.064 Uiso 1 1 calc R U . . .
H32C H 0.617968 0.304579 0.305302 0.064 Uiso 1 1 calc R U . . .
C33 C 0.7971(3) 0.2692(3) 0.3146(2) 0.0283(11) Uani 1 1 d . . . . .
C34 C 0.7855(3) 0.2004(3) 0.3630(2) 0.0278(10) Uani 1 1 d . . . . .
C35 C 0.8247(3) 0.2196(3) 0.4293(2) 0.0347(11) Uani 1 1 d . . . . .
H35 H 0.817180 0.173171 0.461870 0.042 Uiso 1 1 calc R U . . .
C36 C 0.8740(3) 0.3032(3) 0.4495(2) 0.0333(11) Uani 1 1 d . . . . .
C37 C 0.8825(3) 0.3709(3) 0.4010(2) 0.0344(11) Uani 1 1 d . . . . .
H37 H 0.915767 0.429040 0.413841 0.041 Uiso 1 1 calc R U . . .
C38 C 0.8445(3) 0.3571(3) 0.3343(2) 0.0296(11) Uani 1 1 d . . . . .
C39 C 0.7316(3) 0.1071(3) 0.3461(2) 0.0292(11) Uani 1 1 d . . . . .
H39 H 0.687109 0.123525 0.305887 0.035 Uiso 1 1 calc R U . . .
C40 C 0.6907(3) 0.0754(3) 0.4007(2) 0.0349(11) Uani 1 1 d . . . . .
H40A H 0.732682 0.055588 0.440345 0.052 Uiso 1 1 calc R U . . .
H40B H 0.654097 0.018108 0.385281 0.052 Uiso 1 1 calc R U . . .
H40C H 0.659271 0.132435 0.411310 0.052 Uiso 1 1 calc R U . . .
C41 C 0.7796(3) 0.0180(3) 0.3285(2) 0.0358(12) Uani 1 1 d . . . . .
H41A H 0.800102 0.035867 0.290219 0.054 Uiso 1 1 calc R U . . .
H41B H 0.743758 -0.041173 0.317788 0.054 Uiso 1 1 calc R U . . .
H41C H 0.825617 0.002194 0.366242 0.054 Uiso 1 1 calc R U . . .
C42 C 0.9139(3) 0.3223(4) 0.5218(2) 0.0392(12) Uani 1 1 d . . . . .
H42 H 0.901236 0.263191 0.547341 0.047 Uiso 1 1 calc R U . . .
C43 C 0.8781(3) 0.4161(4) 0.5459(2) 0.0450(13) Uani 1 1 d . . . . .
H43A H 0.886022 0.474751 0.519501 0.067 Uiso 1 1 calc R U . . .
H43B H 0.905500 0.428176 0.592510 0.067 Uiso 1 1 calc R U . . .
H43C H 0.819569 0.405907 0.541163 0.067 Uiso 1 1 calc R U . . .
C44 C 1.0060(3) 0.3296(4) 0.5354(2) 0.0498(14) Uani 1 1 d . . . . .
H44A H 1.026846 0.270568 0.516446 0.075 Uiso 1 1 calc R U . . .
H44B H 1.030146 0.331466 0.583232 0.075 Uiso 1 1 calc R U . . .
H44C H 1.020632 0.391452 0.515196 0.075 Uiso 1 1 calc R U . . .
C45 C 0.8524(3) 0.4434(3) 0.2877(2) 0.0292(11) Uani 1 1 d . . . . .
H45 H 0.826648 0.420347 0.241566 0.035 Uiso 1 1 calc R U . . .
C46 C 0.8049(3) 0.5363(3) 0.3011(2) 0.0375(12) Uani 1 1 d . . . . .
H46A H 0.747809 0.517585 0.296820 0.056 Uiso 1 1 calc R U . . .
H46B H 0.807438 0.589600 0.269111 0.056 Uiso 1 1 calc R U . . .
H46C H 0.829022 0.561187 0.346024 0.056 Uiso 1 1 calc R U . . .
C47 C 0.9409(3) 0.4704(3) 0.2912(2) 0.0350(11) Uani 1 1 d . . . . .
H47A H 0.967359 0.495879 0.335530 0.052 Uiso 1 1 calc R U . . .
H47B H 0.942425 0.522640 0.258334 0.052 Uiso 1 1 calc R U . . .
H47C H 0.969724 0.409936 0.282122 0.052 Uiso 1 1 calc R U . . .

loop_
_atom_site_aniso_label
_atom_site_aniso_U_11
_atom_site_aniso_U_22
_atom_site_aniso_U_33
_atom_site_aniso_U_23
_atom_site_aniso_U_13
_atom_site_aniso_U_12
P1 0.0306(7) 0.0267(6) 0.0248(6) 0.0004(5) 0.0068(5) -0.0006(5)
P2 0.0285(7) 0.0278(7) 0.0233(6) -0.0026(5) 0.0056(5) -0.0020(5)
P3 0.0322(7) 0.0270(6) 0.0219(6) -0.0014(5) 0.0057(5) -0.0018(5)
N1 0.035(2) 0.022(2) 0.029(2) -0.0008(18) 0.0101(18) 0.0019(17)
C1 0.024(3) 0.024(2) 0.028(3) -0.009(2) 0.000(2) -0.0012(19)
C2 0.037(3) 0.033(3) 0.033(3) -0.002(2) 0.010(2) 0.005(2)
C3 0.033(3) 0.026(2) 0.021(2) 0.002(2) 0.006(2) 0.002(2)
C4 0.033(3) 0.032(3) 0.025(3) 0.007(2) 0.007(2) 0.000(2)
C5 0.035(3) 0.035(3) 0.033(3) 0.005(2) 0.001(2) -0.004(2)
C6 0.050(3) 0.034(3) 0.027(3) 0.001(2) 0.003(2) -0.013(2)
C7 0.050(3) 0.028(3) 0.033(3) 0.001(2) 0.012(2) 0.001(2)
C8 0.037(3) 0.027(3) 0.030(3) 0.003(2) 0.009(2) -0.003(2)
C9 0.028(3) 0.032(3) 0.047(3) 0.011(2) 0.009(2) 0.002(2)
C10 0.046(3) 0.049(3) 0.032(3) 0.003(2) 0.011(2) -0.003(2)
C11 0.045(3) 0.043(3) 0.039(3) 0.003(2) 0.012(3) 0.003(2)
C12 0.069(4) 0.039(3) 0.048(3) -0.007(3) 0.015(3) -0.013(3)
C13 0.051(3) 0.040(3) 0.053(4) -0.015(3) -0.005(3) 0.003(3)
C14 0.113(6) 0.034(3) 0.063(4) -0.004(3) -0.015(4) -0.002(3)
C15 0.031(3) 0.030(3) 0.054(3) 0.007(2) 0.011(2) 0.004(2)
C16 0.040(3) 0.054(4) 0.057(4) 0.019(3) -0.001(3) 0.000(3)
C17 0.051(4) 0.054(4) 0.085(4) 0.013(3) 0.036(3) 0.010(3)
C18 0.031(3) 0.025(2) 0.023(2) 0.001(2) 0.006(2) -0.0026(19)
C19 0.029(3) 0.024(2) 0.023(2) 0.004(2) 0.007(2) -0.001(2)
C20 0.036(3) 0.026(2) 0.026(3) 0.000(2) 0.003(2) -0.006(2)
C21 0.026(3) 0.033(3) 0.029(3) 0.006(2) 0.004(2) -0.001(2)
C22 0.031(3) 0.035(3) 0.028(3) 0.000(2) 0.008(2) 0.002(2)
C23 0.028(3) 0.030(2) 0.024(2) 0.000(2) 0.005(2) 0.001(2)
C24 0.039(3) 0.027(2) 0.024(2) -0.007(2) 0.009(2) -0.003(2)
C25 0.045(3) 0.033(3) 0.037(3) -0.004(2) 0.016(2) 0.002(2)
C26 0.039(3) 0.044(3) 0.030(3) -0.008(2) 0.006(2) 0.000(2)
C27 0.029(3) 0.038(3) 0.040(3) -0.006(2) 0.009(2) -0.004(2)
C28 0.036(3) 0.058(4) 0.079(4) 0.009(3) -0.005(3) -0.007(3)
C29 0.046(3) 0.048(3) 0.079(4) -0.020(3) 0.018(3) -0.017(3)
C30 0.029(3) 0.039(3) 0.027(3) -0.008(2) 0.009(2) -0.002(2)
C31 0.039(3) 0.062(4) 0.048(3) -0.019(3) 0.015(3) 0.003(3)
C32 0.054(3) 0.052(3) 0.023(3) -0.003(2) 0.010(2) -0.007(3)
C33 0.032(3) 0.030(3) 0.025(3) -0.002(2) 0.009(2) 0.000(2)
C34 0.032(3) 0.028(3) 0.022(3) -0.001(2) 0.004(2) -0.002(2)
C35 0.043(3) 0.030(3) 0.032(3) 0.003(2) 0.011(2) -0.004(2)
C36 0.041(3) 0.031(3) 0.025(3) 0.002(2) 0.003(2) -0.004(2)
C37 0.039(3) 0.031(3) 0.033(3) 0.000(2) 0.008(2) -0.003(2)
C38 0.028(3) 0.036(3) 0.022(3) 0.002(2) 0.002(2) 0.004(2)
C39 0.035(3) 0.029(3) 0.020(2) -0.002(2) 0.003(2) -0.003(2)
C40 0.041(3) 0.034(3) 0.030(3) 0.000(2) 0.011(2) -0.007(2)
C41 0.046(3) 0.031(3) 0.033(3) -0.002(2) 0.015(2) -0.002(2)
C42 0.048(3) 0.039(3) 0.027(3) 0.002(2) 0.001(2) -0.009(2)
C43 0.058(3) 0.050(3) 0.024(3) -0.001(2) 0.005(3) -0.008(3)
C44 0.057(4) 0.052(3) 0.033(3) 0.006(3) -0.001(3) -0.009(3)
C45 0.034(3) 0.029(3) 0.022(2) 0.003(2) 0.002(2) -0.005(2)
C46 0.049(3) 0.027(3) 0.033(3) -0.005(2) 0.006(2) -0.001(2)
C47 0.036(3) 0.039(3) 0.029(3) 0.000(2) 0.008(2) -0.006(2)

loop_
_atom_type_symbol
_atom_type_description
_atom_type_scat_dispersion_real
_atom_type_scat_dispersion_imag
_atom_type_scat_source
C C 0.0181 0.0091 'International Tables Vol C Tables 4.2.6.8 and 6.1.1.4'
H H 0.0000 0.0000 'International Tables Vol C Tables 4.2.6.8 and 6.1.1.4'
N N 0.0311 0.0180 'International Tables Vol C Tables 4.2.6.8 and 6.1.1.4'
P P 0.2955 0.4335 'International Tables Vol C Tables 4.2.6.8 and 6.1.1.4'

loop_
_geom_angle_atom_site_label_1
_geom_angle_atom_site_label_2
_geom_angle_atom_site_label_3
_geom_angle
_geom_angle_site_symmetry_1
_geom_angle_site_symmetry_3
_geom_angle_publ_flag
N1 P1 P2 98.42(13) . . ?
N1 P1 C3 100.93(18) . . ?
C3 P1 P2 99.57(13) . . ?
P3 P2 P1 93.62(6) . . ?
C18 P2 P1 107.72(14) . . ?
C18 P2 P3 101.36(14) . . ?
C1 P3 P2 96.16(14) . . ?
C33 P3 P2 105.98(14) . . ?
C33 P3 C1 104.62(19) . . ?
C1 N1 P1 123.2(3) . . ?
N1 C1 P3 123.2(3) . . ?
N1 C1 C2 120.8(4) . . ?
C2 C1 P3 115.9(3) . . ?
C1 C2 H2A 109.5 . . ?
C1 C2 H2B 109.5 . . ?
C1 C2 H2C 109.5 . . ?
H2A C2 H2B 109.5 . . ?
H2A C2 H2C 109.5 . . ?
H2B C2 H2C 109.5 . . ?
C4 C3 P1 123.2(3) . . ?
C4 C3 C8 119.2(4) . . ?
C8 C3 P1 117.5(3) . . ?
C3 C4 C9 123.4(4) . . ?
C5 C4 C3 119.0(4) . . ?
C5 C4 C9 117.1(4) . . ?
C4 C5 H5 119.2 . . ?
C6 C5 C4 121.6(4) . . ?
C6 C5 H5 119.2 . . ?
C5 C6 C7 118.4(4) . . ?
C5 C6 C12 119.8(4) . . ?
C7 C6 C12 121.8(5) . . ?
C6 C7 H7 119.4 . . ?
C6 C7 C8 121.1(4) . . ?
C8 C7 H7 119.4 . . ?
C3 C8 C7 118.8(4) . . ?
C3 C8 C15 122.9(4) . . ?
C7 C8 C15 117.9(4) . . ?
C4 C9 H9 107.5 . . ?
C4 C9 C10 108.8(4) . . ?
C10 C9 H9 107.5 . . ?
C11 C9 C4 114.4(4) . . ?
C11 C9 H9 107.5 . . ?
C11 C9 C10 110.7(4) . . ?
C9 C10 H10A 109.5 . . ?
C9 C10 H10B 109.5 . . ?
C9 C10 H10C 109.5 . . ?
H10A C10 H10B 109.5 . . ?
H10A C10 H10C 109.5 . . ?
H10B C10 H10C 109.5 . . ?
C9 C11 H11A 109.5 . . ?
C9 C11 H11B 109.5 . . ?
C9 C11 H11C 109.5 . . ?
H11A C11 H11B 109.5 . . ?
H11A C11 H11C 109.5 . . ?
H11B C11 H11C 109.5 . . ?
C6 C12 H12 106.4 . . ?
C13 C12 C6 111.0(4) . . ?
C13 C12 H12 106.4 . . ?
C14 C12 C6 114.3(5) . . ?
C14 C12 H12 106.4 . . ?
C14 C12 C13 111.7(5) . . ?
C12 C13 H13A 109.5 . . ?
C12 C13 H13B 109.5 . . ?
C12 C13 H13C 109.5 . . ?
H13A C13 H13B 109.5 . . ?
H13A C13 H13C 109.5 . . ?
H13B C13 H13C 109.5 . . ?
C12 C14 H14A 109.5 . . ?
C12 C14 H14B 109.5 . . ?
C12 C14 H14C 109.5 . . ?
H14A C14 H14B 109.5 . . ?
H14A C14 H14C 109.5 . . ?
H14B C14 H14C 109.5 . . ?
C8 C15 H15 107.6 . . ?
C8 C15 C16 108.3(4) . . ?
C16 C15 H15 107.6 . . ?
C17 C15 C8 114.8(4) . . ?
C17 C15 H15 107.6 . . ?
C17 C15 C16 110.7(4) . . ?
C15 C16 H16A 109.5 . . ?
C15 C16 H16B 109.5 . . ?
C15 C16 H16C 109.5 . . ?
H16A C16 H16B 109.5 . . ?
H16A C16 H16C 109.5 . . ?
H16B C16 H16C 109.5 . . ?
C15 C17 H17A 109.5 . . ?
C15 C17 H17B 109.5 . . ?
C15 C17 H17C 109.5 . . ?
H17A C17 H17B 109.5 . . ?
H17A C17 H17C 109.5 . . ?
H17B C17 H17C 109.5 . . ?
C19 C18 P2 126.9(3) . . ?
C19 C18 C23 118.4(4) . . ?
C23 C18 P2 114.6(3) . . ?
C18 C19 C24 123.8(4) . . ?
C20 C19 C18 119.2(4) . . ?
C20 C19 C24 117.0(4) . . ?
C19 C20 H20 118.5 . . ?
C21 C20 C19 123.0(4) . . ?
C21 C20 H20 118.5 . . ?
C20 C21 C22 117.2(4) . . ?
C20 C21 C27 123.2(4) . . ?
C22 C21 C27 119.6(4) . . ?
C21 C22 H22 118.5 . . ?
C23 C22 C21 123.0(4) . . ?
C23 C22 H22 118.5 . . ?
C18 C23 C30 121.8(4) . . ?
C22 C23 C18 119.1(4) . . ?
C22 C23 C30 118.9(4) . . ?
C19 C24 H24 107.4 . . ?
C25 C24 C19 111.3(3) . . ?
C25 C24 H24 107.4 . . ?
C25 C24 C26 111.0(4) . . ?
C26 C24 C19 112.1(4) . . ?
C26 C24 H24 107.4 . . ?
C24 C25 H25A 109.5 . . ?
C24 C25 H25B 109.5 . . ?
C24 C25 H25C 109.5 . . ?
H25A C25 H25B 109.5 . . ?
H25A C25 H25C 109.5 . . ?
H25B C25 H25C 109.5 . . ?
C24 C26 H26A 109.5 . . ?
C24 C26 H26B 109.5 . . ?
C24 C26 H26C 109.5 . . ?
H26A C26 H26B 109.5 . . ?
H26A C26 H26C 109.5 . . ?
H26B C26 H26C 109.5 . . ?
C21 C27 H27 106.4 . . ?
C28 C27 C21 111.4(4) . . ?
C28 C27 H27 106.4 . . ?
C28 C27 C29 111.6(4) . . ?
C29 C27 C21 114.1(4) . . ?
C29 C27 H27 106.4 . . ?
C27 C28 H28A 109.5 . . ?
C27 C28 H28B 109.5 . . ?
C27 C28 H28C 109.5 . . ?
H28A C28 H28B 109.5 . . ?
H28A C28 H28C 109.5 . . ?
H28B C28 H28C 109.5 . . ?
C27 C29 H29A 109.5 . . ?
C27 C29 H29B 109.5 . . ?
C27 C29 H29C 109.5 . . ?
H29A C29 H29B 109.5 . . ?
H29A C29 H29C 109.5 . . ?
H29B C29 H29C 109.5 . . ?
C23 C30 H30 107.3 . . ?
C23 C30 C32 108.6(4) . . ?
C31 C30 C23 115.1(4) . . ?
C31 C30 H30 107.3 . . ?
C31 C30 C32 111.0(4) . . ?
C32 C30 H30 107.3 . . ?
C30 C31 H31A 109.5 . . ?
C30 C31 H31B 109.5 . . ?
C30 C31 H31C 109.5 . . ?
H31A C31 H31B 109.5 . . ?
H31A C31 H31C 109.5 . . ?
H31B C31 H31C 109.5 . . ?
C30 C32 H32A 109.5 . . ?
C30 C32 H32B 109.5 . . ?
C30 C32 H32C 109.5 . . ?
H32A C32 H32B 109.5 . . ?
H32A C32 H32C 109.5 . . ?
H32B C32 H32C 109.5 . . ?
C34 C33 P3 115.2(3) . . ?
C34 C33 C38 119.6(4) . . ?
C38 C33 P3 125.2(3) . . ?
C33 C34 C39 122.7(4) . . ?
C35 C34 C33 118.5(4) . . ?
C35 C34 C39 118.8(4) . . ?
C34 C35 H35 118.5 . . ?
C36 C35 C34 123.0(4) . . ?
C36 C35 H35 118.5 . . ?
C35 C36 C37 117.3(4) . . ?
C35 C36 C42 121.3(4) . . ?
C37 C36 C42 121.3(4) . . ?
C36 C37 H37 118.6 . . ?
C36 C37 C38 122.7(4) . . ?
C38 C37 H37 118.7 . . ?
C33 C38 C45 124.4(4) . . ?
C37 C38 C33 118.9(4) . . ?
C37 C38 C45 116.6(4) . . ?
C34 C39 H39 107.3 . . ?
C34 C39 C40 113.9(3) . . ?
C34 C39 C41 110.8(4) . . ?
C40 C39 H39 107.3 . . ?
C41 C39 H39 107.3 . . ?
C41 C39 C40 109.8(4) . . ?
C39 C40 H40A 109.5 . . ?
C39 C40 H40B 109.5 . . ?
C39 C40 H40C 109.5 . . ?
H40A C40 H40B 109.5 . . ?
H40A C40 H40C 109.5 . . ?
H40B C40 H40C 109.5 . . ?
C39 C41 H41A 109.5 . . ?
C39 C41 H41B 109.5 . . ?
C39 C41 H41C 109.5 . . ?
H41A C41 H41B 109.5 . . ?
H41A C41 H41C 109.5 . . ?
H41B C41 H41C 109.5 . . ?
C36 C42 H42 107.5 . . ?
C36 C42 C43 110.7(4) . . ?
C36 C42 C44 112.0(4) . . ?
C43 C42 H42 107.5 . . ?
C44 C42 H42 107.5 . . ?
C44 C42 C43 111.4(4) . . ?
C42 C43 H43A 109.5 . . ?
C42 C43 H43B 109.5 . . ?
C42 C43 H43C 109.5 . . ?
H43A C43 H43B 109.5 . . ?
H43A C43 H43C 109.5 . . ?
H43B C43 H43C 109.5 . . ?
C42 C44 H44A 109.5 . . ?
C42 C44 H44B 109.5 . . ?
C42 C44 H44C 109.5 . . ?
H44A C44 H44B 109.5 . . ?
H44A C44 H44C 109.5 . . ?
H44B C44 H44C 109.5 . . ?
C38 C45 H45 107.4 . . ?
C38 C45 C46 110.2(3) . . ?
C46 C45 H45 107.4 . . ?
C47 C45 C38 113.0(4) . . ?
C47 C45 H45 107.4 . . ?
C47 C45 C46 111.1(4) . . ?
C45 C46 H46A 109.5 . . ?
C45 C46 H46B 109.5 . . ?
C45 C46 H46C 109.5 . . ?
H46A C46 H46B 109.5 . . ?
H46A C46 H46C 109.5 . . ?
H46B C46 H46C 109.5 . . ?
C45 C47 H47A 109.5 . . ?
C45 C47 H47B 109.5 . . ?
C45 C47 H47C 109.5 . . ?
H47A C47 H47B 109.5 . . ?
H47A C47 H47C 109.5 . . ?
H47B C47 H47C 109.5 . . ?

loop_
_geom_bond_atom_site_label_1
_geom_bond_atom_site_label_2
_geom_bond_distance
_geom_bond_site_symmetry_2
_geom_bond_publ_flag
P1 P2 2.2648(15) . ?
P1 N1 1.716(4) . ?
P1 C3 1.865(4) . ?
P2 P3 2.1851(16) . ?
P2 C18 1.849(4) . ?
P3 C1 1.850(4) . ?
P3 C33 1.847(4) . ?
N1 C1 1.289(5) . ?
C1 C2 1.502(6) . ?
C2 H2A 0.9800 . ?
C2 H2B 0.9800 . ?
C2 H2C 0.9800 . ?
C3 C4 1.400(6) . ?
C3 C8 1.402(6) . ?
C4 C5 1.398(6) . ?
C4 C9 1.534(6) . ?
C5 H5 0.9500 . ?
C5 C6 1.377(7) . ?
C6 C7 1.397(6) . ?
C6 C12 1.525(7) . ?
C7 H7 0.9500 . ?
C7 C8 1.404(6) . ?
C8 C15 1.518(6) . ?
C9 H9 1.0000 . ?
C9 C10 1.546(6) . ?
C9 C11 1.519(6) . ?
C10 H10A 0.9800 . ?
C10 H10B 0.9800 . ?
C10 H10C 0.9800 . ?
C11 H11A 0.9800 . ?
C11 H11B 0.9800 . ?
C11 H11C 0.9800 . ?
C12 H12 1.0000 . ?
C12 C13 1.518(7) . ?
C12 C14 1.467(8) . ?
C13 H13A 0.9800 . ?
C13 H13B 0.9800 . ?
C13 H13C 0.9800 . ?
C14 H14A 0.9800 . ?
C14 H14B 0.9800 . ?
C14 H14C 0.9800 . ?
C15 H15 1.0000 . ?
C15 C16 1.538(7) . ?
C15 C17 1.511(7) . ?
C16 H16A 0.9800 . ?
C16 H16B 0.9800 . ?
C16 H16C 0.9800 . ?
C17 H17A 0.9800 . ?
C17 H17B 0.9800 . ?
C17 H17C 0.9800 . ?
C18 C19 1.419(6) . ?
C18 C23 1.425(6) . ?
C19 C20 1.387(6) . ?
C19 C24 1.535(6) . ?
C20 H20 0.9500 . ?
C20 C21 1.383(6) . ?
C21 C22 1.389(6) . ?
C21 C27 1.525(6) . ?
C22 H22 0.9500 . ?
C22 C23 1.382(6) . ?
C23 C30 1.522(6) . ?
C24 H24 1.0000 . ?
C24 C25 1.516(6) . ?
C24 C26 1.528(6) . ?
C25 H25A 0.9800 . ?
C25 H25B 0.9800 . ?
C25 H25C 0.9800 . ?
C26 H26A 0.9800 . ?
C26 H26B 0.9800 . ?
C26 H26C 0.9800 . ?
C27 H27 1.0000 . ?
C27 C28 1.502(7) . ?
C27 C29 1.508(7) . ?
C28 H28A 0.9800 . ?
C28 H28B 0.9800 . ?
C28 H28C 0.9800 . ?
C29 H29A 0.9800 . ?
C29 H29B 0.9800 . ?
C29 H29C 0.9800 . ?
C30 H30 1.0000 . ?
C30 C31 1.519(6) . ?
C30 C32 1.539(6) . ?
C31 H31A 0.9800 . ?
C31 H31B 0.9800 . ?
C31 H31C 0.9800 . ?
C32 H32A 0.9800 . ?
C32 H32B 0.9800 . ?
C32 H32C 0.9800 . ?
C33 C34 1.411(6) . ?
C33 C38 1.413(6) . ?
C34 C35 1.398(6) . ?
C34 C39 1.522(6) . ?
C35 H35 0.9500 . ?
C35 C36 1.383(6) . ?
C36 C37 1.388(6) . ?
C36 C42 1.513(6) . ?
C37 H37 0.9500 . ?
C37 C38 1.391(6) . ?
C38 C45 1.527(6) . ?
C39 H39 1.0000 . ?
C39 C40 1.537(6) . ?
C39 C41 1.528(6) . ?
C40 H40A 0.9800 . ?
C40 H40B 0.9800 . ?
C40 H40C 0.9800 . ?
C41 H41A 0.9800 . ?
C41 H41B 0.9800 . ?
C41 H41C 0.9800 . ?
C42 H42 1.0000 . ?
C42 C43 1.522(7) . ?
C42 C44 1.517(7) . ?
C43 H43A 0.9800 . ?
C43 H43B 0.9800 . ?
C43 H43C 0.9800 . ?
C44 H44A 0.9800 . ?
C44 H44B 0.9800 . ?
C44 H44C 0.9800 . ?
C45 H45 1.0000 . ?
C45 C46 1.533(6) . ?
C45 C47 1.524(6) . ?
C46 H46A 0.9800 . ?
C46 H46B 0.9800 . ?
C46 H46C 0.9800 . ?
C47 H47A 0.9800 . ?
C47 H47B 0.9800 . ?
C47 H47C 0.9800 . ?

loop_
_geom_torsion_atom_site_label_1
_geom_torsion_atom_site_label_2
_geom_torsion_atom_site_label_3
_geom_torsion_atom_site_label_4
_geom_torsion
_geom_torsion_site_symmetry_1
_geom_torsion_site_symmetry_2
_geom_torsion_site_symmetry_3
_geom_torsion_site_symmetry_4
_geom_torsion_publ_flag
P1 P2 C18 C19 35.6(4) . . . . ?
P1 P2 C18 C23 -145.9(3) . . . . ?
P1 N1 C1 P3 3.1(5) . . . . ?
P1 N1 C1 C2 179.5(3) . . . . ?
P1 C3 C4 C5 -168.6(3) . . . . ?
P1 C3 C4 C9 19.5(6) . . . . ?
P1 C3 C8 C7 169.5(3) . . . . ?
P1 C3 C8 C15 -17.9(6) . . . . ?
P2 P1 N1 C1 13.3(4) . . . . ?
P2 P1 C3 C4 131.4(3) . . . . ?
P2 P1 C3 C8 -52.2(3) . . . . ?
P2 P3 C1 N1 -18.0(4) . . . . ?
P2 P3 C1 C2 165.4(3) . . . . ?
P2 P3 C33 C34 123.5(3) . . . . ?
P2 P3 C33 C38 -56.5(4) . . . . ?
P2 C18 C19 C20 -177.3(3) . . . . ?
P2 C18 C19 C24 6.0(6) . . . . ?
P2 C18 C23 C22 177.4(3) . . . . ?
P2 C18 C23 C30 -7.9(5) . . . . ?
P3 P2 C18 C19 -62.0(4) . . . . ?
P3 P2 C18 C23 116.5(3) . . . . ?
P3 C33 C34 C35 177.2(3) . . . . ?
P3 C33 C34 C39 -3.4(5) . . . . ?
P3 C33 C38 C37 -176.4(3) . . . . ?
P3 C33 C38 C45 8.2(6) . . . . ?
N1 P1 C3 C4 30.8(4) . . . . ?
N1 P1 C3 C8 -152.8(3) . . . . ?
C1 P3 C33 C34 -135.5(3) . . . . ?
C1 P3 C33 C38 44.5(4) . . . . ?
C3 P1 N1 C1 114.9(4) . . . . ?
C3 C4 C5 C6 -5.5(7) . . . . ?
C3 C4 C9 C10 113.2(5) . . . . ?
C3 C4 C9 C11 -122.4(5) . . . . ?
C3 C8 C15 C16 -89.6(5) . . . . ?
C3 C8 C15 C17 146.1(4) . . . . ?
C4 C3 C8 C7 -13.9(6) . . . . ?
C4 C3 C8 C15 158.6(4) . . . . ?
C4 C5 C6 C7 -5.0(7) . . . . ?
C4 C5 C6 C12 175.0(4) . . . . ?
C5 C4 C9 C10 -58.9(5) . . . . ?
C5 C4 C9 C11 65.6(5) . . . . ?
C5 C6 C7 C8 6.1(7) . . . . ?
C5 C6 C12 C13 -97.5(5) . . . . ?
C5 C6 C12 C14 135.2(5) . . . . ?
C6 C7 C8 C3 3.3(6) . . . . ?
C6 C7 C8 C15 -169.6(4) . . . . ?
C7 C6 C12 C13 82.5(6) . . . . ?
C7 C6 C12 C14 -44.8(7) . . . . ?
C7 C8 C15 C16 83.0(5) . . . . ?
C7 C8 C15 C17 -41.3(6) . . . . ?
C8 C3 C4 C5 15.0(6) . . . . ?
C8 C3 C4 C9 -156.9(4) . . . . ?
C9 C4 C5 C6 166.9(4) . . . . ?
C12 C6 C7 C8 -173.9(4) . . . . ?
C18 C19 C20 C21 -1.8(6) . . . . ?
C18 C19 C24 C25 116.7(5) . . . . ?
C18 C19 C24 C26 -118.4(4) . . . . ?
C18 C23 C30 C31 155.4(4) . . . . ?
C18 C23 C30 C32 -79.5(5) . . . . ?
C19 C18 C23 C22 -3.9(6) . . . . ?
C19 C18 C23 C30 170.8(4) . . . . ?
C19 C20 C21 C22 -1.0(6) . . . . ?
C19 C20 C21 C27 178.2(4) . . . . ?
C20 C19 C24 C25 -60.2(5) . . . . ?
C20 C19 C24 C26 64.8(5) . . . . ?
C20 C21 C22 C23 1.4(7) . . . . ?
C20 C21 C27 C28 -102.0(5) . . . . ?
C20 C21 C27 C29 25.5(6) . . . . ?
C21 C22 C23 C18 1.1(7) . . . . ?
C21 C22 C23 C30 -173.7(4) . . . . ?
C22 C21 C27 C28 77.2(6) . . . . ?
C22 C21 C27 C29 -155.3(5) . . . . ?
C22 C23 C30 C31 -29.9(6) . . . . ?
C22 C23 C30 C32 95.2(5) . . . . ?
C23 C18 C19 C20 4.3(6) . . . . ?
C23 C18 C19 C24 -172.5(4) . . . . ?
C24 C19 C20 C21 175.2(4) . . . . ?
C27 C21 C22 C23 -177.9(4) . . . . ?
C33 P3 C1 N1 -126.3(4) . . . . ?
C33 P3 C1 C2 57.1(4) . . . . ?
C33 C34 C35 C36 0.3(7) . . . . ?
C33 C34 C39 C40 -149.2(4) . . . . ?
C33 C34 C39 C41 86.4(5) . . . . ?
C33 C38 C45 C46 107.3(5) . . . . ?
C33 C38 C45 C47 -127.8(4) . . . . ?
C34 C33 C38 C37 3.6(6) . . . . ?
C34 C33 C38 C45 -171.8(4) . . . . ?
C34 C35 C36 C37 1.3(7) . . . . ?
C34 C35 C36 C42 178.7(4) . . . . ?
C35 C34 C39 C40 30.2(6) . . . . ?
C35 C34 C39 C41 -94.2(5) . . . . ?
C35 C36 C37 C38 -0.5(7) . . . . ?
C35 C36 C42 C43 -112.6(5) . . . . ?
C35 C36 C42 C44 122.5(5) . . . . ?
C36 C37 C38 C33 -2.0(7) . . . . ?
C36 C37 C38 C45 173.8(4) . . . . ?
C37 C36 C42 C43 64.7(6) . . . . ?
C37 C36 C42 C44 -60.3(6) . . . . ?
C37 C38 C45 C46 -68.2(5) . . . . ?
C37 C38 C45 C47 56.7(5) . . . . ?
C38 C33 C34 C35 -2.8(6) . . . . ?
C38 C33 C34 C39 176.6(4) . . . . ?
C39 C34 C35 C36 -179.1(4) . . . . ?
C42 C36 C37 C38 -177.9(4) . . . . ?
